data_4346471
loop_
_publ_author_name
'Das, Raj Kumar'
'Aggarwal, Himanshu'
'Barbour, Leonard J.'

_publ_section_title
;
 Anomalous Anisotropic Thermal Expansion in a One-Dimensional Coordination
 Polymer Driven by Conformational Flexibility.
;
_journal_issue 17
_journal_name_full 'Inorganic chemistry'
_journal_page_first 8171
_journal_page_last 8173
_journal_paper_doi 10.1021/acs.inorgchem.5b01560
_journal_volume 54
_journal_year 2015
_chemical_formula_moiety 'C12 H10 Li2 N2 O5, 2(C0.50 H2 O0.50)'
_chemical_formula_sum 'C13 H14 Li2 N2 O6'
_chemical_formula_weight 308.14
_space_group_IT_number 15
_space_group_name_Hall '-C 2yc'
_space_group_name_H-M_alt 'C 1 2/c 1'
_symmetry_cell_setting monoclinic
_symmetry_space_group_name_Hall '-C 2yc'
_symmetry_space_group_name_H-M 'C 1 2/c 1'
_atom_sites_solution_hydrogens geom
_atom_sites_solution_primary direct
_atom_sites_solution_secondary difmap
_audit_creation_method SHELXL-97
_cell_angle_alpha 90.00
_cell_angle_beta 107.276(5)
_cell_angle_gamma 90.00
_cell_formula_units_Z 4
_cell_length_a 17.678(6)
_cell_length_b 9.466(3)
_cell_length_c 10.050(4)
_cell_measurement_reflns_used 1540
_cell_measurement_temperature 140(2)
_cell_measurement_theta_max 25.691
_cell_measurement_theta_min 2.41
_cell_volume 1605.9(10)
_computing_cell_refinement 'SAINT (Bruker, 2009)'
_computing_data_reduction SAINT
_computing_molecular_graphics 'X-Seed (Barbour 2001)'
_computing_structure_refinement 'SHELXL-97 (Sheldrick, 1997)'
_computing_structure_solution 'SHELXS-97 (Sheldrick, 1990)'
_diffrn_ambient_temperature 140(2)
_diffrn_measured_fraction_theta_full 0.993
_diffrn_measured_fraction_theta_max 0.993
_diffrn_measurement_device_type 'CCD area detector'
_diffrn_measurement_method 'phi and omega scans'
_diffrn_radiation_monochromator graphite
_diffrn_radiation_source 'fine-focus sealed tube'
_diffrn_radiation_type MoK\a
_diffrn_radiation_wavelength 0.71073
_diffrn_reflns_av_R_equivalents 0.0380
_diffrn_reflns_av_sigmaI/netI 0.0414
_diffrn_reflns_limit_h_max 21
_diffrn_reflns_limit_h_min -21
_diffrn_reflns_limit_k_max 9
_diffrn_reflns_limit_k_min -11
_diffrn_reflns_limit_l_max 11
_diffrn_reflns_limit_l_min -12
_diffrn_reflns_number 4522
_diffrn_reflns_theta_full 26.18
_diffrn_reflns_theta_max 26.18
_diffrn_reflns_theta_min 2.41
_exptl_absorpt_coefficient_mu 0.099
_exptl_absorpt_correction_T_max 0.9930
_exptl_absorpt_correction_T_min 0.9649
_exptl_absorpt_correction_type multi-scan
_exptl_absorpt_process_details SADABS
_exptl_crystal_colour colorless
_exptl_crystal_density_diffrn 1.274
_exptl_crystal_density_method 'not measured'
_exptl_crystal_description plate
_exptl_crystal_F_000 640
_exptl_crystal_size_max 0.364
_exptl_crystal_size_mid 0.186
_exptl_crystal_size_min 0.071
_refine_diff_density_max 0.757
_refine_diff_density_min -0.253
_refine_diff_density_rms 0.071
_refine_ls_extinction_method none
_refine_ls_goodness_of_fit_ref 1.010
_refine_ls_hydrogen_treatment mixed
_refine_ls_matrix_type full
_refine_ls_number_parameters 123
_refine_ls_number_reflns 1602
_refine_ls_number_restraints 2
_refine_ls_restrained_S_all 1.010
_refine_ls_R_factor_all 0.0604
_refine_ls_R_factor_gt 0.0518
_refine_ls_shift/su_max 0.016
_refine_ls_shift/su_mean 0.000
_refine_ls_structure_factor_coef Fsqd
_refine_ls_weighting_details 'calc w=1/[\s^2^(Fo^2^)+(0.1269P)^2^+0.0000P] where P=(Fo^2^+2Fc^2^)/3'
_refine_ls_weighting_scheme calc
_refine_ls_wR_factor_gt 0.1643
_refine_ls_wR_factor_ref 0.1764
_reflns_number_gt 1299
_reflns_number_total 1602
_reflns_threshold_expression >2sigma(I)
_cod_data_source_file ic5b01560_si_002.cif
_cod_data_source_block LJB_1_140K
_cod_depositor_comments
;
The following automatic conversions were performed:

data item '_symmetry_cell_setting' value 'Monoclinic' was changed to
'monoclinic' in accordance with the
/home/saulius/struct/COD-crude-data/automatic-downloads/DataCite-retrospective/ACS/depositions/lib/dictionaries/cif_core.dic
dictionary named 'cif_core.dic' version 2.4.2 last updated on
2011-04-26.

Automatic conversion script
Id: cif_fix_values 6909 2019-04-08 15:41:33Z antanas 
;
_cod_original_cell_volume 1606.1(10)
_cod_original_sg_symbol_H-M C2/c
_cod_database_code 4346471

loop_
_symmetry_equiv_pos_as_xyz
'x, y, z'
'-x, y, -z+1/2'
'x+1/2, y+1/2, z'
'-x+1/2, y+1/2, -z+1/2'
'-x, -y, -z'
'x, -y, z-1/2'
'-x+1/2, -y+1/2, -z'
'x+1/2, -y+1/2, z-1/2'

loop_
_atom_site_label
_atom_site_type_symbol
_atom_site_fract_x
_atom_site_fract_y
_atom_site_fract_z
_atom_site_U_iso_or_equiv
_atom_site_adp_type
_atom_site_occupancy
_atom_site_symmetry_multiplicity
_atom_site_calc_flag
_atom_site_refinement_flags
O1 O 0.10477(7) 0.07775(14) 0.32259(13) 0.0216(4) Uani 1 1 d .
O1W O 0.0000 -0.17871(18) 0.2500 0.0193(5) Uani 1 2 d S
N1 N 0.35812(9) 0.18463(17) 0.22276(19) 0.0295(5) Uani 1 1 d .
C1 C 0.11900(10) 0.07621(17) 0.20827(19) 0.0175(4) Uani 1 1 d .
O2 O 0.07011(7) 0.04472(13) 0.09311(13) 0.0215(4) Uani 1 1 d .
C2 C 0.20272(10) 0.11490(18) 0.20894(18) 0.0189(4) Uani 1 1 d .
O3 O 0.0105(3) 0.3892(4) 0.1853(5) 0.108(3) Uani 0.50 1 d PD
C3 C 0.25162(13) 0.1841(2) 0.3237(2) 0.0330(6) Uani 1 1 d .
H3 H 0.2329 0.2087 0.4000 0.040 Uiso 1 1 calc R
C4 C 0.32841(12) 0.2170(3) 0.3257(2) 0.0357(6) Uani 1 1 d .
H4 H 0.3614 0.2651 0.4047 0.043 Uiso 1 1 calc R
C5 C 0.31037(11) 0.1182(2) 0.1122(2) 0.0299(5) Uani 1 1 d .
H5 H 0.3306 0.0946 0.0374 0.036 Uiso 1 1 calc R
C6 C 0.23248(11) 0.0818(2) 0.1013(2) 0.0252(5) Uani 1 1 d .
H6 H 0.2004 0.0348 0.0207 0.030 Uiso 1 1 calc R
C7 C 0.0404(5) 0.3974(7) 0.0631(8) 0.076(2) Uani 0.50 1 d PD
H7A H 0.0143 0.4757 0.0031 0.114 Uiso 0.50 1 calc PR
H7B H 0.0289 0.3087 0.0108 0.114 Uiso 0.50 1 calc PR
H7C H 0.0977 0.4133 0.0943 0.114 Uiso 0.50 1 calc PR
Li11 Li 0.03216(17) -0.0285(3) 0.3941(3) 0.0210(7) Uani 1 1 d .
H1W H -0.0400(15) -0.232(3) 0.245(3) 0.057(8) Uiso 1 1 d .
H1O3 H -0.010(6) 0.306(5) 0.194(7) 0.17(5) Uiso 0.50 1 d PD

loop_
_atom_site_aniso_label
_atom_site_aniso_U_11
_atom_site_aniso_U_22
_atom_site_aniso_U_33
_atom_site_aniso_U_23
_atom_site_aniso_U_13
_atom_site_aniso_U_12
O1 0.0195(7) 0.0312(8) 0.0160(7) -0.0020(5) 0.0084(5) -0.0047(5)
O1W 0.0128(9) 0.0212(10) 0.0253(10) 0.000 0.0079(8) 0.000
N1 0.0187(8) 0.0321(10) 0.0380(10) 0.0002(7) 0.0090(8) -0.0068(7)
C1 0.0156(9) 0.0176(9) 0.0195(9) 0.0000(6) 0.0053(7) -0.0004(7)
O2 0.0145(7) 0.0341(8) 0.0164(7) -0.0032(5) 0.0052(5) -0.0050(5)
C2 0.0157(9) 0.0204(9) 0.0212(10) 0.0013(7) 0.0065(7) -0.0025(7)
O3 0.108(4) 0.0150(17) 0.131(5) -0.0145(18) -0.073(5) 0.008(2)
C3 0.0268(11) 0.0462(13) 0.0284(11) -0.0134(9) 0.0119(9) -0.0164(9)
C4 0.0253(11) 0.0479(13) 0.0336(12) -0.0099(10) 0.0082(9) -0.0193(9)
C5 0.0204(10) 0.0390(12) 0.0345(12) -0.0032(9) 0.0146(9) -0.0043(8)
C6 0.0168(10) 0.0347(11) 0.0242(10) -0.0051(8) 0.0062(8) -0.0054(8)
C7 0.113(6) 0.063(4) 0.062(4) 0.011(3) 0.040(4) -0.001(4)
Li11 0.0162(14) 0.0300(16) 0.0184(15) 0.0004(12) 0.0073(12) 0.0005(12)

loop_
_atom_type_symbol
_atom_type_description
_atom_type_scat_dispersion_real
_atom_type_scat_dispersion_imag
_atom_type_scat_source
C C 0.0033 0.0016 'International Tables Vol C Tables 4.2.6.8 and 6.1.1.4'
H H 0.0000 0.0000 'International Tables Vol C Tables 4.2.6.8 and 6.1.1.4'
Li Li -0.0003 0.0001 'International Tables Vol C Tables 4.2.6.8 and 6.1.1.4'
N N 0.0061 0.0033 'International Tables Vol C Tables 4.2.6.8 and 6.1.1.4'
O O 0.0106 0.0060 'International Tables Vol C Tables 4.2.6.8 and 6.1.1.4'

loop_
_geom_angle_atom_site_label_1
_geom_angle_atom_site_label_2
_geom_angle_atom_site_label_3
_geom_angle
_geom_angle_site_symmetry_1
_geom_angle_site_symmetry_3
C1 O1 Li11 132.49(15) . .
Li11 O1W Li11 88.69(19) 2 .
C4 N1 C5 117.26(16) . .
O1 C1 O2 125.40(16) . .
O1 C1 C2 117.05(15) . .
O2 C1 C2 117.55(15) . .
O1 C1 Li11 84.80(12) . 2
O2 C1 Li11 40.86(10) . 2
C2 C1 Li11 157.58(14) . 2
C1 O2 Li11 155.64(14) . 6
C1 O2 Li11 114.54(14) . 2
Li11 O2 Li11 89.78(13) 6 2
C6 C2 C3 118.33(17) . .
C6 C2 C1 122.76(16) . .
C3 C2 C1 118.90(16) . .
O3 O3 C7 173.4(6) 2 .
C2 C3 C4 119.00(19) . .
N1 C4 C3 123.28(19) . .
N1 C5 C6 123.25(18) . .
C2 C6 C5 118.87(17) . .
O2 Li11 O1 111.40(16) 6_556 .
O2 Li11 O2 90.21(13) 6_556 2
O1 Li11 O2 124.34(17) . 2
O2 Li11 O1W 129.66(17) 6_556 .
O1 Li11 O1W 100.34(14) . .
O2 Li11 O1W 103.24(14) 2 .
O2 Li11 C1 114.81(13) 6_556 2
O1 Li11 C1 110.67(14) . 2
O2 Li11 C1 24.60(7) 2 2
O1W Li11 C1 87.09(11) . 2
O2 Li11 Li11 45.97(10) 6_556 5_556
O1 Li11 Li11 131.3(2) . 5_556
O2 Li11 Li11 44.25(9) 2 5_556
O1W Li11 Li11 127.59(19) . 5_556
C1 Li11 Li11 68.84(12) 2 5_556
O2 Li11 Li11 174.28(15) 6_556 2
O1 Li11 Li11 73.94(12) . 2
O2 Li11 Li11 88.21(15) 2 2
O1W Li11 Li11 45.65(10) . 2
C1 Li11 Li11 63.79(11) 2 2
Li11 Li11 Li11 132.2(2) 5_556 2

loop_
_geom_bond_atom_site_label_1
_geom_bond_atom_site_label_2
_geom_bond_distance
_geom_bond_site_symmetry_2
O1 C1 1.247(2) .
O1 Li11 1.930(3) .
O1W Li11 1.988(3) 2
O1W Li11 1.988(3) .
N1 C4 1.328(3) .
N1 C5 1.336(3) .
C1 O2 1.257(2) .
C1 C2 1.523(2) .
C1 Li11 2.748(4) 2
O2 Li11 1.918(3) 6
O2 Li11 1.976(3) 2
C2 C6 1.373(3) .
C2 C3 1.384(3) .
O3 O3 1.456(14) 2
O3 C7 1.475(7) .
C3 C4 1.387(3) .
C5 C6 1.392(3) .
Li11 O2 1.918(3) 6_556
Li11 O2 1.976(3) 2
Li11 C1 2.748(4) 2
Li11 Li11 2.748(6) 5_556
Li11 Li11 2.780(6) 2
